data_7209673
loop_
_publ_author_name
'Smart, Paul'
'Bejarano-Villafuerte, \'Angela'
'Hendry, Rebecca M.'
'Brammer, Lee'

_publ_section_title
;
 Persistent C--I&#x22EF;\p halogen-bonded layer motifs involving
 4-iodobenzoate paddlewheel units, Cu2(4-Ibz)4(L)2
;
_journal_issue 16
_journal_name_full CrystEngComm
_journal_page_first 3160
_journal_paper_doi 10.1039/c3ce26919a
_journal_volume 15
_journal_year 2013
_chemical_formula_moiety 'C34 H28 Cu2 I4 O10'
_chemical_formula_sum 'C34 H28 Cu2 I4 O10'
_chemical_formula_weight 1231.24
_chemical_name_systematic
;
?
;
_space_group_crystal_system triclinic
_space_group_IT_number 2
_space_group_name_Hall '-P 1'
_space_group_name_H-M_alt 'P -1'
_symmetry_space_group_name_Hall '-P 1'
_symmetry_space_group_name_H-M 'P -1'
_atom_sites_solution_hydrogens geom
_atom_sites_solution_primary direct
_atom_sites_solution_secondary difmap
_audit_creation_date 2013-01-07
_audit_creation_method
;
Olex2 1.1
(compiled 2011.02.15 svn.r1672, GUI svn.r3494)
;
_cell_angle_alpha 93.451(4)
_cell_angle_beta 103.761(4)
_cell_angle_gamma 102.981(4)
_cell_formula_units_Z 1
_cell_length_a 6.6678(5)
_cell_length_b 11.9530(9)
_cell_length_c 12.7015(10)
_cell_measurement_reflns_used 4979
_cell_measurement_temperature 100
_cell_measurement_theta_max 25.67
_cell_measurement_theta_min 3.25
_cell_volume 951.20(13)
_computing_data_reduction 'SAINT v7.34A (Bruker, 200?)'
_computing_molecular_graphics
;
O. V. Dolomanov, L. J. Bourhis, R. J. Gildea, J. A. K. Howard and H. Puschmann,
OLEX2: a complete structure solution, refinement and analysis program.
J. Appl. Cryst. (2009). 42, 339-341.
;
_computing_publication_material
;
O. V. Dolomanov, L. J. Bourhis, R. J. Gildea, J. A. K. Howard and H. Puschmann,
OLEX2: a complete structure solution, refinement and analysis program.
J. Appl. Cryst. (2009). 42, 339-341.
;
_computing_structure_refinement
;
XL, G.M. Sheldrick, Acta Cryst.
(2008). A64, 112-122
;
_computing_structure_solution
;
XS, G.M. Sheldrick, Acta Cryst.
(2008). A64, 112-122
;
_diffrn_ambient_temperature 100
_diffrn_measured_fraction_theta_full 0.998
_diffrn_measured_fraction_theta_max 0.994
_diffrn_measurement_device_type 'CCD area detector'
_diffrn_measurement_method 'phi and omega scans'
_diffrn_radiation_monochromator graphite
_diffrn_radiation_type MoK\a
_diffrn_radiation_wavelength 0.71073
_diffrn_reflns_av_R_equivalents 0.0419
_diffrn_reflns_av_unetI/netI 0.0397
_diffrn_reflns_limit_h_max 8
_diffrn_reflns_limit_h_min -8
_diffrn_reflns_limit_k_max 14
_diffrn_reflns_limit_k_min -14
_diffrn_reflns_limit_l_max 15
_diffrn_reflns_limit_l_min -15
_diffrn_reflns_number 17854
_diffrn_reflns_theta_full 25.00
_diffrn_reflns_theta_max 25.99
_diffrn_reflns_theta_min 1.66
_diffrn_source 'fine-focus sealed tube'
_exptl_absorpt_coefficient_mu 4.417
_exptl_absorpt_correction_T_max 1
_exptl_absorpt_correction_T_min 0.731260
_exptl_absorpt_correction_type multi-scan
_exptl_absorpt_process_details
;
SADABS-2004/1 (Bruker,2004) was used for absorption correction.
R(int) was 0.0516 before and 0.0353 after correction.
The Ratio of minimum to maximum transmission is 0.731260.
The \l/2 correction factor is 0.0015
;
_exptl_crystal_colour 'clear light blue'
_exptl_crystal_colour_lustre clear
_exptl_crystal_colour_modifier light
_exptl_crystal_colour_primary blue
_exptl_crystal_density_diffrn 2.149
_exptl_crystal_density_method 'not measured'
_exptl_crystal_description block
_exptl_crystal_F_000 582
_exptl_crystal_size_max 0.18
_exptl_crystal_size_mid 0.13
_exptl_crystal_size_min 0.05
_refine_diff_density_max 1.077
_refine_diff_density_min -0.654
_refine_diff_density_rms 0.126
_refine_ls_extinction_method none
_refine_ls_goodness_of_fit_ref 1.027
_refine_ls_hydrogen_treatment constr
_refine_ls_matrix_type full
_refine_ls_number_parameters 228
_refine_ls_number_reflns 3718
_refine_ls_number_restraints 0
_refine_ls_restrained_S_all 1.027
_refine_ls_R_factor_all 0.0431
_refine_ls_R_factor_gt 0.0302
_refine_ls_shift/su_max 0.002
_refine_ls_shift/su_mean 0.000
_refine_ls_structure_factor_coef Fsqd
_refine_ls_weighting_details 'calc w=1/[\s^2^(Fo^2^)+(0.0325P)^2^+0.0000P] where P=(Fo^2^+2Fc^2^)/3'
_refine_ls_weighting_scheme calc
_refine_ls_wR_factor_gt 0.0621
_refine_ls_wR_factor_ref 0.0661
_reflns_number_gt 3000
_reflns_number_total 3718
_reflns_threshold_expression >2sigma(I)
_cod_data_source_file c3ce26919a.txt
_cod_data_source_block ilb1253_0m
_cod_database_code 7209673
_olex2_refinement_description
;
1. Fixed Uiso
At 1.2 times of:
H6 of C6, H5 of C5, H16 of C16, H2 of C2, H13 of C13, H15 of C15, H12 of
C12, H3 of C3
At 1.5 times of:
{H21a,H21b,H21c} of C21, {H23a,H23b,H23c} of C23
2.a Aromatic/amide H refined with riding coordinates:
C2(H2), C3(H3), C5(H5), C6(H6), C12(H12), C13(H13), C15(H15), C16(H16)
2.b Idealised Me refined as rotating group:
C21(H21a,H21b,H21c), C23(H23a,H23b,H23c)
;

loop_
_space_group_symop_id
_space_group_symop_operation_xyz
1 'x, y, z'
2 '-x, -y, -z'

loop_
_atom_site_label
_atom_site_type_symbol
_atom_site_fract_x
_atom_site_fract_y
_atom_site_fract_z
_atom_site_U_iso_or_equiv
_atom_site_adp_type
_atom_site_occupancy
_atom_site_symmetry_multiplicity
_atom_site_calc_flag
_atom_site_refinement_flags
Cu1 Cu 0.82971(7) 0.43130(4) 0.51649(4) 0.01712(12) Uani 1 1 d .
O1 O 0.8114(4) 0.5704(2) 0.5986(2) 0.0212(6) Uani 1 1 d .
C1 C 0.8999(6) 0.7665(3) 0.6735(3) 0.0185(9) Uani 1 1 d .
C2 C 0.7122(6) 0.7525(4) 0.7062(3) 0.0215(9) Uani 1 1 d .
H2 H 0.6076 0.6811 0.6855 0.026 Uiso 1 1 calc R
O2 O 1.1000(4) 0.6913(2) 0.5689(2) 0.0232(6) Uani 1 1 d .
C3 C 0.6754(6) 0.8418(4) 0.7689(3) 0.0243(10) Uani 1 1 d .
H3 H 0.5457 0.8321 0.7900 0.029 Uiso 1 1 calc R
I4 I 0.78271(5) 1.07699(3) 0.90191(3) 0.03659(11) Uani 1 1 d .
C4 C 0.8310(7) 0.9450(4) 0.7999(3) 0.0240(10) Uani 1 1 d .
C5 C 1.0199(7) 0.9613(4) 0.7686(3) 0.0260(10) Uani 1 1 d .
H5 H 1.1257 1.0322 0.7910 0.031 Uiso 1 1 calc R
C6 C 1.0520(7) 0.8730(4) 0.7042(3) 0.0242(10) Uani 1 1 d .
H6 H 1.1790 0.8845 0.6804 0.029 Uiso 1 1 calc R
C7 C 0.9390(6) 0.6686(3) 0.6084(3) 0.0191(9) Uani 1 1 d .
O11 O 1.0211(4) 0.3996(2) 0.6481(2) 0.0230(6) Uani 1 1 d .
C11 C 1.3552(6) 0.4171(3) 0.7747(3) 0.0185(9) Uani 1 1 d .
O12 O 1.3116(4) 0.5201(2) 0.6201(2) 0.0210(6) Uani 1 1 d .
C12 C 1.5766(6) 0.4494(3) 0.7957(3) 0.0208(9) Uani 1 1 d .
H12 H 1.6423 0.4908 0.7462 0.025 Uiso 1 1 calc R
C13 C 1.6995(6) 0.4208(4) 0.8889(3) 0.0223(9) Uani 1 1 d .
H13 H 1.8505 0.4418 0.9034 0.027 Uiso 1 1 calc R
I14 I 1.79548(4) 0.31912(2) 1.10288(2) 0.02427(9) Uani 1 1 d .
C14 C 1.6032(6) 0.3615(3) 0.9616(3) 0.0210(9) Uani 1 1 d .
C15 C 1.3826(6) 0.3291(4) 0.9422(3) 0.0237(10) Uani 1 1 d .
H15 H 1.3178 0.2892 0.9927 0.028 Uiso 1 1 calc R
C16 C 1.2588(6) 0.3564(4) 0.8473(3) 0.0236(10) Uani 1 1 d .
H16 H 1.1079 0.3336 0.8320 0.028 Uiso 1 1 calc R
C17 C 1.2190(6) 0.4490(3) 0.6729(3) 0.0196(9) Uani 1 1 d .
O21 O 0.5495(4) 0.3134(2) 0.5492(2) 0.0231(6) Uani 1 1 d .
C21 C 0.6867(7) 0.1483(4) 0.5870(4) 0.0390(12) Uani 1 1 d .
H21A H 0.7192 0.1367 0.5164 0.059 Uiso 1 1 calc R
H21B H 0.6337 0.0730 0.6102 0.059 Uiso 1 1 calc R
H21C H 0.8162 0.1910 0.6415 0.059 Uiso 1 1 calc R
C22 C 0.5200(7) 0.2158(4) 0.5761(3) 0.0247(10) Uani 1 1 d .
C23 C 0.3141(7) 0.1600(4) 0.6006(4) 0.0380(12) Uani 1 1 d .
H23A H 0.2151 0.2098 0.5841 0.057 Uiso 1 1 calc R
H23B H 0.3405 0.1487 0.6781 0.057 Uiso 1 1 calc R
H23C H 0.2521 0.0849 0.5558 0.057 Uiso 1 1 calc R

loop_
_atom_site_aniso_label
_atom_site_aniso_U_11
_atom_site_aniso_U_22
_atom_site_aniso_U_33
_atom_site_aniso_U_23
_atom_site_aniso_U_13
_atom_site_aniso_U_12
Cu1 0.0198(3) 0.0175(3) 0.0140(3) 0.0026(2) 0.0045(2) 0.0040(2)
O1 0.0241(15) 0.0180(16) 0.0208(15) 0.0018(12) 0.0062(12) 0.0032(13)
C1 0.027(2) 0.020(2) 0.010(2) 0.0053(16) 0.0012(17) 0.0120(18)
C2 0.024(2) 0.019(2) 0.021(2) 0.0010(17) 0.0050(18) 0.0032(18)
O2 0.0262(15) 0.0195(16) 0.0278(17) 0.0013(13) 0.0141(13) 0.0061(13)
C3 0.025(2) 0.027(2) 0.025(2) 0.0067(19) 0.0115(19) 0.0084(19)
I4 0.0503(2) 0.02782(18) 0.0376(2) -0.00396(14) 0.02220(15) 0.01221(15)
C4 0.034(2) 0.022(2) 0.021(2) 0.0029(18) 0.0151(19) 0.010(2)
C5 0.032(2) 0.015(2) 0.030(2) -0.0022(18) 0.012(2) 0.0008(19)
C6 0.030(2) 0.021(2) 0.023(2) 0.0054(18) 0.0105(19) 0.0059(19)
C7 0.025(2) 0.021(2) 0.014(2) 0.0073(17) 0.0027(18) 0.0111(19)
O11 0.0205(15) 0.0260(17) 0.0201(15) 0.0056(12) 0.0014(12) 0.0038(13)
C11 0.023(2) 0.017(2) 0.014(2) -0.0028(17) 0.0026(17) 0.0041(17)
O12 0.0221(15) 0.0245(16) 0.0163(15) 0.0068(12) 0.0045(12) 0.0047(13)
C12 0.025(2) 0.021(2) 0.017(2) -0.0002(17) 0.0076(18) 0.0048(18)
C13 0.020(2) 0.026(2) 0.021(2) 0.0003(18) 0.0058(18) 0.0060(18)
I14 0.02937(16) 0.02721(17) 0.01691(15) 0.00459(11) 0.00300(12) 0.01099(12)
C14 0.030(2) 0.024(2) 0.011(2) 0.0003(17) 0.0048(17) 0.0110(19)
C15 0.026(2) 0.029(3) 0.022(2) 0.0111(19) 0.0129(18) 0.0096(19)
C16 0.021(2) 0.028(2) 0.022(2) 0.0036(19) 0.0044(18) 0.0066(19)
C17 0.027(2) 0.014(2) 0.020(2) -0.0029(17) 0.0067(18) 0.0097(18)
O21 0.0266(15) 0.0240(17) 0.0197(15) 0.0054(13) 0.0091(12) 0.0041(13)
C21 0.042(3) 0.025(3) 0.056(3) 0.012(2) 0.022(3) 0.010(2)
C22 0.028(2) 0.027(3) 0.019(2) 0.0040(19) 0.0066(19) 0.006(2)
C23 0.031(3) 0.037(3) 0.049(3) 0.010(2) 0.018(2) 0.003(2)

loop_
_atom_type_symbol
_atom_type_description
_atom_type_scat_dispersion_real
_atom_type_scat_dispersion_imag
_atom_type_scat_source
C C 0.0033 0.0016 'International Tables Vol C Tables 4.2.6.8 and 6.1.1.4'
H H 0.0000 0.0000 'International Tables Vol C Tables 4.2.6.8 and 6.1.1.4'
O O 0.0106 0.0060 'International Tables Vol C Tables 4.2.6.8 and 6.1.1.4'
Cu Cu 0.3201 1.2651 'International Tables Vol C Tables 4.2.6.8 and 6.1.1.4'
I I -0.4742 1.8119 'International Tables Vol C Tables 4.2.6.8 and 6.1.1.4'

loop_
_geom_angle_atom_site_label_1
_geom_angle_atom_site_label_2
_geom_angle_atom_site_label_3
_geom_angle
_geom_angle_site_symmetry_1
_geom_angle_site_symmetry_3
O1 Cu1 Cu1 83.52(8) . 2_766
O1 Cu1 O2 169.15(12) . 2_766
O1 Cu1 O11 89.11(11) . .
O1 Cu1 O12 90.58(11) . 2_766
O1 Cu1 O21 96.65(11) . .
O2 Cu1 Cu1 85.69(8) 2_766 2_766
O2 Cu1 O21 94.09(11) 2_766 .
O11 Cu1 Cu1 86.13(8) . 2_766
O11 Cu1 O2 89.03(11) . 2_766
O11 Cu1 O21 91.87(11) . .
O12 Cu1 Cu1 83.05(8) 2_766 2_766
O12 Cu1 O2 89.24(11) 2_766 2_766
O12 Cu1 O11 169.14(11) 2_766 .
O12 Cu1 O21 98.94(11) 2_766 .
O21 Cu1 Cu1 178.00(8) . 2_766
C7 O1 Cu1 124.5(3) . .
C2 C1 C6 118.7(4) . .
C2 C1 C7 120.1(4) . .
C6 C1 C7 121.2(4) . .
C1 C2 H2 119.6 . .
C1 C2 C3 120.8(4) . .
C3 C2 H2 119.6 . .
C7 O2 Cu1 120.7(3) . 2_766
C2 C3 H3 120.5 . .
C4 C3 C2 119.0(4) . .
C4 C3 H3 120.5 . .
C3 C4 I4 119.0(3) . .
C5 C4 C3 121.4(4) . .
C5 C4 I4 119.5(3) . .
C4 C5 H5 120.5 . .
C6 C5 C4 119.0(4) . .
C6 C5 H5 120.5 . .
C1 C6 H6 119.5 . .
C5 C6 C1 121.1(4) . .
C5 C6 H6 119.5 . .
O1 C7 C1 117.5(4) . .
O1 C7 O2 125.6(4) . .
O2 C7 C1 116.9(4) . .
C17 O11 Cu1 120.2(3) . .
C12 C11 C16 120.2(4) . .
C12 C11 C17 119.8(4) . .
C16 C11 C17 120.0(4) . .
C17 O12 Cu1 124.4(2) . 2_766
C11 C12 H12 120.3 . .
C13 C12 C11 119.5(4) . .
C13 C12 H12 120.3 . .
C12 C13 H13 119.9 . .
C12 C13 C14 120.1(4) . .
C14 C13 H13 119.9 . .
C13 C14 I14 119.1(3) . .
C13 C14 C15 121.2(4) . .
C15 C14 I14 119.7(3) . .
C14 C15 H15 120.7 . .
C16 C15 C14 118.6(4) . .
C16 C15 H15 120.7 . .
C11 C16 H16 119.8 . .
C15 C16 C11 120.3(4) . .
C15 C16 H16 119.8 . .
O11 C17 C11 116.5(3) . .
O12 C17 O11 126.1(4) . .
O12 C17 C11 117.4(3) . .
C22 O21 Cu1 132.6(3) . .
H21A C21 H21B 109.5 . .
H21A C21 H21C 109.5 . .
H21B C21 H21C 109.5 . .
C22 C21 H21A 109.5 . .
C22 C21 H21B 109.5 . .
C22 C21 H21C 109.5 . .
O21 C22 C21 121.9(4) . .
O21 C22 C23 120.4(4) . .
C23 C22 C21 117.7(4) . .
C22 C23 H23A 109.5 . .
C22 C23 H23B 109.5 . .
C22 C23 H23C 109.5 . .
H23A C23 H23B 109.5 . .
H23A C23 H23C 109.5 . .
H23B C23 H23C 109.5 . .

loop_
_geom_bond_atom_site_label_1
_geom_bond_atom_site_label_2
_geom_bond_distance
_geom_bond_site_symmetry_2
Cu1 Cu1 2.6248(10) 2_766
Cu1 O1 1.952(3) .
Cu1 O2 1.975(3) 2_766
Cu1 O11 1.961(3) .
Cu1 O12 1.955(3) 2_766
Cu1 O21 2.215(3) .
O1 C7 1.264(5) .
C1 C2 1.388(6) .
C1 C6 1.404(6) .
C1 C7 1.498(5) .
C2 H2 0.9500 .
C2 C3 1.394(6) .
O2 Cu1 1.975(3) 2_766
O2 C7 1.273(5) .
C3 H3 0.9500 .
C3 C4 1.388(6) .
I4 C4 2.110(4) .
C4 C5 1.386(6) .
C5 H5 0.9500 .
C5 C6 1.382(6) .
C6 H6 0.9500 .
O11 C17 1.273(5) .
C11 C12 1.395(5) .
C11 C16 1.394(6) .
C11 C17 1.516(5) .
O12 Cu1 1.955(3) 2_766
O12 C17 1.258(5) .
C12 H12 0.9500 .
C12 C13 1.379(5) .
C13 H13 0.9500 .
C13 C14 1.387(6) .
I14 C14 2.104(4) .
C14 C15 1.391(6) .
C15 H15 0.9500 .
C15 C16 1.391(5) .
C16 H16 0.9500 .
O21 C22 1.222(5) .
C21 H21A 0.9800 .
C21 H21B 0.9800 .
C21 H21C 0.9800 .
C21 C22 1.500(6) .
C22 C23 1.498(6) .
C23 H23A 0.9800 .
C23 H23B 0.9800 .
C23 H23C 0.9800 .

loop_
_geom_torsion_atom_site_label_1
_geom_torsion_atom_site_label_2
_geom_torsion_atom_site_label_3
_geom_torsion_atom_site_label_4
_geom_torsion
_geom_torsion_site_symmetry_1
Cu1 Cu1 O1 C7 1.8(3) 2_766
Cu1 Cu1 O11 C17 0.7(3) 2_766
Cu1 Cu1 O21 C22 -40(3) 2_766
Cu1 O1 C7 C1 179.3(2) .
Cu1 O1 C7 O2 -1.6(5) .
Cu1 O2 C7 O1 0.0(5) 2_766
Cu1 O2 C7 C1 179.1(2) 2_766
Cu1 O11 C17 C11 -178.7(2) .
Cu1 O11 C17 O12 0.3(5) .
Cu1 O12 C17 O11 -1.6(6) 2_766
Cu1 O12 C17 C11 177.4(2) 2_766
Cu1 O21 C22 C21 -3.9(6) .
Cu1 O21 C22 C23 175.5(3) .
O1 Cu1 O11 C17 -82.9(3) .
O1 Cu1 O21 C22 -135.0(4) .
C1 C2 C3 C4 -1.0(6) .
C2 C1 C6 C5 2.0(6) .
C2 C1 C7 O1 -9.8(5) .
C2 C1 C7 O2 171.0(3) .
C2 C3 C4 I4 -176.7(3) .
C2 C3 C4 C5 0.9(6) .
O2 Cu1 O1 C7 7.8(8) 2_766
O2 Cu1 O11 C17 86.4(3) 2_766
O2 Cu1 O21 C22 43.5(4) 2_766
C3 C4 C5 C6 0.6(6) .
I4 C4 C5 C6 178.2(3) .
C4 C5 C6 C1 -2.1(6) .
C6 C1 C2 C3 -0.4(6) .
C6 C1 C7 O1 169.1(4) .
C6 C1 C7 O2 -10.0(5) .
C7 C1 C2 C3 178.5(3) .
C7 C1 C6 C5 -176.9(3) .
O11 Cu1 O1 C7 88.0(3) .
O11 Cu1 O21 C22 -45.7(4) .
C11 C12 C13 C14 -0.7(6) .
O12 Cu1 O1 C7 -81.2(3) 2_766
O12 Cu1 O11 C17 5.6(8) 2_766
O12 Cu1 O21 C22 133.3(4) 2_766
C12 C11 C16 C15 1.0(6) .
C12 C11 C17 O11 167.6(4) .
C12 C11 C17 O12 -11.5(5) .
C12 C13 C14 I14 179.9(3) .
C12 C13 C14 C15 0.3(6) .
C13 C14 C15 C16 0.6(6) .
I14 C14 C15 C16 -179.0(3) .
C14 C15 C16 C11 -1.3(6) .
C16 C11 C12 C13 0.0(6) .
C16 C11 C17 O11 -12.9(5) .
C16 C11 C17 O12 168.1(4) .
C17 C11 C12 C13 179.5(4) .
C17 C11 C16 C15 -178.5(4) .
O21 Cu1 O1 C7 179.7(3) .
O21 Cu1 O11 C17 -179.5(3) .
